data_1563823
loop_
_publ_author_name
'Schwarzer, Sandra'
'B\"ohme, Uwe'
'Fels, Sabine'
'G\"unther, Betty'
'Brendler, Erica'

_publ_section_title
;
 (S)-N-[(2-hydroxynaphthalen-1-yl)methylidene]valine -- A valuable ligand
 for the preparation of chiral complexes
;
_journal_name_full 'Inorganica Chimica Acta'
_journal_page_first 136
_journal_page_last 147
_journal_paper_doi 10.1016/j.ica.2018.08.011
_journal_volume 483
_journal_year 2018
_chemical_formula_moiety 'C32 H30 N2 O6 Sn, C H4 O'
_chemical_formula_sum 'C33 H34 N2 O7 Sn'
_chemical_formula_weight 689.31
_space_group_crystal_system triclinic
_space_group_IT_number 2
_space_group_name_Hall '-P 1'
_space_group_name_H-M_alt 'P -1'
_atom_sites_solution_hydrogens geom
_audit_creation_method SHELXL-2014/7
_cell_angle_alpha 100.391(4)
_cell_angle_beta 102.456(4)
_cell_angle_gamma 111.831(4)
_cell_formula_units_Z 2
_cell_length_a 10.4688(5)
_cell_length_b 12.2437(6)
_cell_length_c 13.4006(7)
_cell_measurement_reflns_used 48130
_cell_measurement_temperature 173(2)
_cell_measurement_theta_max 28.23
_cell_measurement_theta_min 1.62
_cell_volume 1491.22(15)
_computing_cell_refinement 'STOE X-AREA'
_computing_data_collection 'STOE X-AREA'
_computing_data_reduction 'STOE X-RED'
_computing_molecular_graphics 'ORTEP3 (Farrugia, 1997)'
_computing_publication_material 'SHELXL-2014/7 (Sheldrick 2014)'
_computing_structure_refinement 'SHELXL-2014/7 (Sheldrick 2014)'
_computing_structure_solution 'SHELXS97 (Sheldrick, 2008)'
_diffrn_ambient_temperature 173(2)
_diffrn_detector 'image plate (34 cm diameter)'
_diffrn_detector_area_resol_mean 6.67
_diffrn_detector_type STOE
_diffrn_measured_fraction_theta_full 1.000
_diffrn_measured_fraction_theta_max 0.381
_diffrn_measurement_device '2-circle goniometer'
_diffrn_measurement_device_type 'STOE IPDS 2'
_diffrn_radiation_monochromator graphite
_diffrn_radiation_source 'fine-focus sealed tube'
_diffrn_radiation_type MoK\a
_diffrn_radiation_wavelength 0.71073
_diffrn_reflns_av_R_equivalents 0.0883
_diffrn_reflns_av_unetI/netI 0.0358
_diffrn_reflns_Laue_measured_fraction_full 1.000
_diffrn_reflns_Laue_measured_fraction_max 0.381
_diffrn_reflns_limit_h_max 12
_diffrn_reflns_limit_h_min -13
_diffrn_reflns_limit_k_max 15
_diffrn_reflns_limit_k_min -15
_diffrn_reflns_limit_l_max 17
_diffrn_reflns_limit_l_min -17
_diffrn_reflns_number 48130
_diffrn_reflns_point_group_measured_fraction_full 1.000
_diffrn_reflns_point_group_measured_fraction_max 0.381
_diffrn_reflns_theta_full 25.242
_diffrn_reflns_theta_max 27.438
_diffrn_reflns_theta_min 1.871
_exptl_absorpt_coefficient_mu 0.909
_exptl_absorpt_correction_T_max 0.8535
_exptl_absorpt_correction_T_min 0.7721
_exptl_absorpt_correction_type numerical
_exptl_absorpt_process_details 'X-RED; Stoe, 2009'
_exptl_crystal_colour Yellow
_exptl_crystal_density_diffrn 1.535
_exptl_crystal_description Prism
_exptl_crystal_F_000 704
_exptl_crystal_size_max 0.300
_exptl_crystal_size_mid 0.200
_exptl_crystal_size_min 0.180
_refine_diff_density_max 3.348
_refine_diff_density_min -2.603
_refine_diff_density_rms 0.174
_refine_ls_extinction_coef .
_refine_ls_extinction_method none
_refine_ls_goodness_of_fit_ref 1.220
_refine_ls_hydrogen_treatment constr
_refine_ls_matrix_type full
_refine_ls_number_parameters 396
_refine_ls_number_reflns 6598
_refine_ls_number_restraints 0
_refine_ls_restrained_S_all 1.220
_refine_ls_R_factor_all 0.0889
_refine_ls_R_factor_gt 0.0787
_refine_ls_shift/su_max 0.000
_refine_ls_shift/su_mean 0.000
_refine_ls_structure_factor_coef Fsqd
_refine_ls_weighting_details 'w=1/[\s^2^(Fo^2^)+21.9004P] where P=(Fo^2^+2Fc^2^)/3'
_refine_ls_weighting_scheme calc
_refine_ls_wR_factor_gt 0.1821
_refine_ls_wR_factor_ref 0.1903
_reflns_Friedel_coverage 0.000
_reflns_Friedel_fraction_full .
_reflns_Friedel_fraction_max .
_reflns_number_gt 5984
_reflns_number_total 6598
_reflns_threshold_expression 'I > 2\s(I)'
_cod_data_source_file k67f_3.cif
_cod_data_source_block k67f_3
_cod_original_cell_volume 1491.21(14)
_cod_database_code 1563823
_shelx_shelxl_version_number 2014/7
_shelx_space_group_comment
;
The symmetry employed for this shelxl refinement is uniquely defined
by the following loop, which should always be used as a source of
symmetry information in preference to the above space-group names.
They are only intended as comments.
;
_shelx_estimated_absorpt_t_min 0.772
_shelx_estimated_absorpt_t_max 0.853

loop_
_space_group_symop_operation_xyz
'x, y, z'
'-x, -y, -z'

loop_
_atom_site_label
_atom_site_type_symbol
_atom_site_fract_x
_atom_site_fract_y
_atom_site_fract_z
_atom_site_U_iso_or_equiv
_atom_site_adp_type
_atom_site_occupancy
_atom_site_site_symmetry_order
_atom_site_calc_flag
_atom_site_refinement_flags_posn
_atom_site_refinement_flags_adp
_atom_site_refinement_flags_occupancy
_atom_site_disorder_assembly
_atom_site_disorder_group
Sn1 Sn 0.28275(5) 0.02853(5) 0.71971(4) 0.02502(13) Uani 1 1 d . . . . .
O1 O 0.3374(5) -0.1133(5) 0.7156(4) 0.0310(11) Uani 1 1 d . . . . .
O2 O 0.2189(6) 0.1605(5) 0.6815(4) 0.0307(11) Uani 1 1 d . . . . .
O3 O 0.1320(6) 0.2274(5) 0.5520(4) 0.0384(12) Uani 1 1 d . . . . .
N1 N 0.2240(6) -0.0274(5) 0.5512(4) 0.0222(11) Uani 1 1 d . . . . .
C1 C 0.2038(7) -0.2366(6) 0.5329(6) 0.0270(14) Uani 1 1 d . . . . .
C2 C 0.2845(7) -0.2173(6) 0.6381(6) 0.0282(14) Uani 1 1 d . . . . .
C3 C 0.3172(8) -0.3135(7) 0.6666(6) 0.0351(16) Uani 1 1 d . . . . .
H3 H 0.3760 -0.2990 0.7367 0.042 Uiso 1 1 calc R U . . .
C4 C 0.2653(9) -0.4241(7) 0.5950(7) 0.0383(18) Uani 1 1 d . . . . .
H4 H 0.2893 -0.4859 0.6160 0.046 Uiso 1 1 calc R U . . .
C5 C 0.1167(9) -0.5706(7) 0.4187(7) 0.042(2) Uani 1 1 d . . . . .
H5 H 0.1392 -0.6322 0.4413 0.051 Uiso 1 1 calc R U . . .
C6 C 0.0268(9) -0.5996(7) 0.3178(7) 0.0407(19) Uani 1 1 d . . . . .
H6 H -0.0111 -0.6799 0.2704 0.049 Uiso 1 1 calc R U . . .
C7 C -0.0085(8) -0.5086(7) 0.2852(7) 0.0363(17) Uani 1 1 d . . . . .
H7 H -0.0728 -0.5282 0.2159 0.044 Uiso 1 1 calc R U . . .
C8 C 0.0488(8) -0.3921(7) 0.3525(6) 0.0324(15) Uani 1 1 d . . . . .
H8 H 0.0238 -0.3324 0.3280 0.039 Uiso 1 1 calc R U . . .
C9 C 0.1439(8) -0.3572(6) 0.4572(6) 0.0289(14) Uani 1 1 d . . . . .
C10 C 0.1766(8) -0.4520(7) 0.4898(6) 0.0315(15) Uani 1 1 d . . . . .
C11 C 0.1823(7) -0.1405(6) 0.4964(5) 0.0251(13) Uani 1 1 d . . . . .
H11 H 0.1311 -0.1617 0.4229 0.030 Uiso 1 1 calc R U . . .
C12 C 0.1911(7) 0.0598(6) 0.4988(5) 0.0241(13) Uani 1 1 d . . . . .
H12 H 0.0956 0.0130 0.4417 0.029 Uiso 1 1 calc R U . . .
C13 C 0.1778(7) 0.1565(6) 0.5802(5) 0.0261(13) Uani 1 1 d . . . . .
C14 C 0.3057(8) 0.1260(7) 0.4466(5) 0.0296(14) Uani 1 1 d . . . . .
H14 H 0.2690 0.1776 0.4100 0.036 Uiso 1 1 calc R U . . .
C15 C 0.4519(8) 0.2130(8) 0.5286(7) 0.0436(19) Uani 1 1 d . . . . .
H15A H 0.4891 0.1668 0.5697 0.065 Uiso 1 1 calc R U . . .
H15B H 0.4405 0.2767 0.5768 0.065 Uiso 1 1 calc R U . . .
H15C H 0.5201 0.2516 0.4918 0.065 Uiso 1 1 calc R U . . .
C16 C 0.3205(10) 0.0356(8) 0.3611(6) 0.044(2) Uani 1 1 d . . . . .
H16A H 0.3799 0.0806 0.3217 0.067 Uiso 1 1 calc R U . . .
H16B H 0.2244 -0.0213 0.3118 0.067 Uiso 1 1 calc R U . . .
H16C H 0.3668 -0.0107 0.3946 0.067 Uiso 1 1 calc R U . . .
O4 O 0.4948(5) 0.1407(4) 0.7569(4) 0.0292(10) Uani 1 1 d . . . . .
O5 O 0.0781(5) -0.0701(5) 0.7294(4) 0.0304(10) Uani 1 1 d . . . . .
O6 O -0.0628(6) -0.0839(6) 0.8347(4) 0.0460(14) Uani 1 1 d . . . . .
N2 N 0.3110(6) 0.0977(5) 0.8842(4) 0.0255(11) Uani 1 1 d . . . . .
C17 C 0.5325(7) 0.2831(6) 0.9228(5) 0.0260(13) Uani 1 1 d . . . . .
C18 C 0.5697(7) 0.2461(6) 0.8302(5) 0.0263(13) Uani 1 1 d . . . . .
C19 C 0.7004(8) 0.3258(7) 0.8164(6) 0.0368(17) Uani 1 1 d . . . . .
H19 H 0.7273 0.3003 0.7561 0.044 Uiso 1 1 calc R U . . .
C20 C 0.7864(9) 0.4369(8) 0.8881(6) 0.0402(18) Uani 1 1 d . . . . .
H20 H 0.8726 0.4876 0.8765 0.048 Uiso 1 1 calc R U . . .
C21 C 0.8410(9) 0.5995(8) 1.0509(7) 0.0416(18) Uani 1 1 d . . . . .
H21 H 0.9259 0.6502 1.0378 0.050 Uiso 1 1 calc R U . . .
C22 C 0.8067(9) 0.6428(7) 1.1376(6) 0.0412(18) Uani 1 1 d . . . . .
H22 H 0.8660 0.7235 1.1838 0.049 Uiso 1 1 calc R U . . .
C23 C 0.6829(9) 0.5667(7) 1.1576(6) 0.0374(17) Uani 1 1 d . . . . .
H23 H 0.6597 0.5961 1.2187 0.045 Uiso 1 1 calc R U . . .
C24 C 0.5944(8) 0.4507(7) 1.0909(5) 0.0308(15) Uani 1 1 d . . . . .
H24 H 0.5114 0.4011 1.1068 0.037 Uiso 1 1 calc R U . . .
C25 C 0.6248(7) 0.4032(7) 0.9979(5) 0.0271(14) Uani 1 1 d . . . . .
C26 C 0.7527(8) 0.4808(7) 0.9801(6) 0.0342(16) Uani 1 1 d . . . . .
C27 C 0.4078(7) 0.2043(6) 0.9447(5) 0.0257(13) Uani 1 1 d . . . . .
H27 H 0.3949 0.2336 1.0108 0.031 Uiso 1 1 calc R U . . .
C28 C 0.1914(7) 0.0246(7) 0.9187(5) 0.0287(14) Uani 1 1 d . . . . .
H28 H 0.1715 0.0799 0.9716 0.034 Uiso 1 1 calc R U . . .
C29 C 0.0572(7) -0.0479(7) 0.8215(6) 0.0323(15) Uani 1 1 d . . . . .
C30 C 0.2333(10) -0.0656(9) 0.9703(8) 0.057(3) Uani 1 1 d . . . . .
H30 H 0.2696 -0.1079 0.9199 0.068 Uiso 1 1 calc R U . . .
C31 C 0.1183(13) -0.1600(12) 0.9898(11) 0.088(4) Uani 1 1 d . . . . .
H31A H 0.0802 -0.1222 1.0397 0.133 Uiso 1 1 calc R U . . .
H31B H 0.1555 -0.2131 1.0207 0.133 Uiso 1 1 calc R U . . .
H31C H 0.0407 -0.2091 0.9225 0.133 Uiso 1 1 calc R U . . .
C32 C 0.3612(10) 0.0076(9) 1.0748(7) 0.053(2) Uani 1 1 d . . . . .
H32A H 0.3349 0.0606 1.1223 0.080 Uiso 1 1 calc R U . . .
H32B H 0.4466 0.0583 1.0580 0.080 Uiso 1 1 calc R U . . .
H32C H 0.3828 -0.0497 1.1101 0.080 Uiso 1 1 calc R U . . .
C33 C 0.3540(11) 0.3779(10) 0.2617(9) 0.063(3) Uani 1 1 d . . . . .
H33A H 0.4037 0.3674 0.3277 0.094 Uiso 1 1 calc R U . . .
H33B H 0.2653 0.3842 0.2680 0.094 Uiso 1 1 calc R U . . .
H33C H 0.4177 0.4529 0.2496 0.094 Uiso 1 1 calc R U . . .
O7 O 0.3190(8) 0.2769(7) 0.1762(6) 0.072(2) Uani 1 1 d . . . . .
H7A H 0.2359 0.2232 0.1675 0.107 Uiso 1 1 calc R U . . .

loop_
_atom_site_aniso_label
_atom_site_aniso_U_11
_atom_site_aniso_U_22
_atom_site_aniso_U_33
_atom_site_aniso_U_23
_atom_site_aniso_U_13
_atom_site_aniso_U_12
Sn1 0.0274(2) 0.0307(2) 0.0191(2) 0.00761(17) 0.00647(16) 0.01487(18)
O1 0.036(3) 0.033(3) 0.031(3) 0.014(2) 0.007(2) 0.021(2)
O2 0.043(3) 0.035(3) 0.022(2) 0.009(2) 0.013(2) 0.025(2)
O3 0.051(3) 0.040(3) 0.038(3) 0.014(2) 0.014(2) 0.033(3)
N1 0.026(3) 0.027(3) 0.020(3) 0.010(2) 0.009(2) 0.015(2)
C1 0.028(3) 0.032(4) 0.032(3) 0.018(3) 0.015(3) 0.018(3)
C2 0.029(3) 0.028(3) 0.037(4) 0.015(3) 0.014(3) 0.018(3)
C3 0.037(4) 0.047(4) 0.041(4) 0.027(4) 0.016(3) 0.030(4)
C4 0.046(4) 0.041(4) 0.056(5) 0.029(4) 0.029(4) 0.034(4)
C5 0.051(5) 0.032(4) 0.068(6) 0.022(4) 0.040(4) 0.028(4)
C6 0.049(5) 0.027(4) 0.053(5) 0.007(3) 0.031(4) 0.017(3)
C7 0.039(4) 0.029(4) 0.043(4) 0.006(3) 0.020(3) 0.015(3)
C8 0.032(4) 0.029(4) 0.041(4) 0.012(3) 0.013(3) 0.015(3)
C9 0.032(3) 0.028(3) 0.040(4) 0.016(3) 0.020(3) 0.018(3)
C10 0.037(4) 0.031(4) 0.042(4) 0.019(3) 0.023(3) 0.021(3)
C11 0.026(3) 0.023(3) 0.029(3) 0.007(3) 0.012(3) 0.011(3)
C12 0.029(3) 0.028(3) 0.021(3) 0.013(3) 0.008(3) 0.015(3)
C13 0.026(3) 0.030(3) 0.027(3) 0.010(3) 0.011(3) 0.014(3)
C14 0.040(4) 0.035(4) 0.023(3) 0.016(3) 0.013(3) 0.020(3)
C15 0.034(4) 0.050(5) 0.043(5) 0.018(4) 0.017(4) 0.010(4)
C16 0.060(5) 0.056(5) 0.033(4) 0.022(4) 0.028(4) 0.030(4)
O4 0.027(2) 0.032(3) 0.026(2) 0.002(2) 0.0114(19) 0.012(2)
O5 0.026(2) 0.037(3) 0.022(2) 0.005(2) 0.0071(19) 0.010(2)
O6 0.028(3) 0.070(4) 0.035(3) 0.009(3) 0.012(2) 0.018(3)
N2 0.026(3) 0.037(3) 0.016(2) 0.008(2) 0.008(2) 0.016(2)
C17 0.025(3) 0.033(4) 0.022(3) 0.010(3) 0.006(3) 0.015(3)
C18 0.026(3) 0.034(4) 0.022(3) 0.011(3) 0.009(3) 0.014(3)
C19 0.032(4) 0.041(4) 0.033(4) 0.006(3) 0.014(3) 0.011(3)
C20 0.034(4) 0.045(5) 0.039(4) 0.011(4) 0.018(3) 0.012(3)
C21 0.035(4) 0.037(4) 0.045(5) 0.011(4) 0.009(3) 0.009(3)
C22 0.045(4) 0.031(4) 0.036(4) 0.001(3) -0.002(3) 0.017(3)
C23 0.045(4) 0.040(4) 0.030(4) 0.008(3) 0.007(3) 0.024(4)
C24 0.036(4) 0.035(4) 0.024(3) 0.007(3) 0.008(3) 0.019(3)
C25 0.029(3) 0.036(4) 0.022(3) 0.011(3) 0.009(3) 0.019(3)
C26 0.032(4) 0.034(4) 0.033(4) 0.008(3) 0.006(3) 0.013(3)
C27 0.028(3) 0.039(4) 0.015(3) 0.010(3) 0.007(2) 0.020(3)
C28 0.026(3) 0.041(4) 0.018(3) 0.014(3) 0.007(3) 0.012(3)
C29 0.025(3) 0.034(4) 0.037(4) 0.012(3) 0.006(3) 0.012(3)
C30 0.037(5) 0.062(6) 0.056(6) 0.034(5) -0.005(4) 0.008(4)
C31 0.062(7) 0.093(9) 0.084(9) 0.054(8) -0.004(6) 0.007(7)
C32 0.044(5) 0.057(6) 0.044(5) 0.028(4) -0.008(4) 0.012(4)
C33 0.058(6) 0.073(7) 0.073(7) 0.022(6) 0.037(6) 0.034(6)
O7 0.061(5) 0.076(5) 0.062(5) 0.003(4) 0.038(4) 0.011(4)

loop_
_atom_type_symbol
_atom_type_description
_atom_type_scat_dispersion_real
_atom_type_scat_dispersion_imag
_atom_type_scat_source
C C 0.0033 0.0016 'International Tables Vol C Tables 4.2.6.8 and 6.1.1.4'
H H 0.0000 0.0000 'International Tables Vol C Tables 4.2.6.8 and 6.1.1.4'
N N 0.0061 0.0033 'International Tables Vol C Tables 4.2.6.8 and 6.1.1.4'
O O 0.0106 0.0060 'International Tables Vol C Tables 4.2.6.8 and 6.1.1.4'
Sn Sn -0.6537 1.4246 'International Tables Vol C Tables 4.2.6.8 and 6.1.1.4'

loop_
_geom_angle_atom_site_label_1
_geom_angle_atom_site_label_2
_geom_angle_atom_site_label_3
_geom_angle
_geom_angle_site_symmetry_1
_geom_angle_site_symmetry_3
O1 Sn1 O4 88.1(2) . .
O1 Sn1 O2 164.95(19) . .
O4 Sn1 O2 92.9(2) . .
O1 Sn1 O5 93.7(2) . .
O4 Sn1 O5 163.26(18) . .
O2 Sn1 O5 89.5(2) . .
O1 Sn1 N1 86.4(2) . .
O4 Sn1 N1 100.6(2) . .
O2 Sn1 N1 78.64(19) . .
O5 Sn1 N1 96.1(2) . .
O1 Sn1 N2 103.2(2) . .
O4 Sn1 N2 85.2(2) . .
O2 Sn1 N2 91.8(2) . .
O5 Sn1 N2 78.2(2) . .
N1 Sn1 N2 169.0(2) . .
C2 O1 Sn1 128.1(4) . .
C13 O2 Sn1 118.4(4) . .
C11 N1 C12 120.3(5) . .
C11 N1 Sn1 122.6(4) . .
C12 N1 Sn1 114.7(4) . .
C2 C1 C11 122.4(6) . .
C2 C1 C9 119.3(6) . .
C11 C1 C9 118.3(6) . .
O1 C2 C1 124.7(6) . .
O1 C2 C3 115.6(6) . .
C1 C2 C3 119.7(7) . .
C4 C3 C2 120.7(7) . .
C4 C3 H3 119.7 . .
C2 C3 H3 119.7 . .
C3 C4 C10 122.5(7) . .
C3 C4 H4 118.7 . .
C10 C4 H4 118.7 . .
C6 C5 C10 121.8(7) . .
C6 C5 H5 119.1 . .
C10 C5 H5 119.1 . .
C5 C6 C7 118.9(7) . .
C5 C6 H6 120.6 . .
C7 C6 H6 120.6 . .
C8 C7 C6 120.6(8) . .
C8 C7 H7 119.7 . .
C6 C7 H7 119.7 . .
C7 C8 C9 122.6(7) . .
C7 C8 H8 118.7 . .
C9 C8 H8 118.7 . .
C8 C9 C10 116.1(7) . .
C8 C9 C1 124.8(6) . .
C10 C9 C1 119.0(7) . .
C5 C10 C4 121.3(7) . .
C5 C10 C9 120.1(7) . .
C4 C10 C9 118.6(7) . .
N1 C11 C1 128.1(6) . .
N1 C11 H11 116.0 . .
C1 C11 H11 116.0 . .
N1 C12 C13 109.5(5) . .
N1 C12 C14 114.0(5) . .
C13 C12 C14 108.9(5) . .
N1 C12 H12 108.1 . .
C13 C12 H12 108.1 . .
C14 C12 H12 108.1 . .
O3 C13 O2 121.6(6) . .
O3 C13 C12 120.8(6) . .
O2 C13 C12 117.6(5) . .
C16 C14 C15 111.6(7) . .
C16 C14 C12 112.0(6) . .
C15 C14 C12 112.7(6) . .
C16 C14 H14 106.7 . .
C15 C14 H14 106.7 . .
C12 C14 H14 106.7 . .
C14 C15 H15A 109.5 . .
C14 C15 H15B 109.5 . .
H15A C15 H15B 109.5 . .
C14 C15 H15C 109.5 . .
H15A C15 H15C 109.5 . .
H15B C15 H15C 109.5 . .
C14 C16 H16A 109.5 . .
C14 C16 H16B 109.5 . .
H16A C16 H16B 109.5 . .
C14 C16 H16C 109.5 . .
H16A C16 H16C 109.5 . .
H16B C16 H16C 109.5 . .
C18 O4 Sn1 128.0(4) . .
C29 O5 Sn1 117.8(4) . .
C27 N2 C28 121.0(6) . .
C27 N2 Sn1 124.5(4) . .
C28 N2 Sn1 113.4(4) . .
C18 C17 C27 122.0(6) . .
C18 C17 C25 119.0(6) . .
C27 C17 C25 118.9(6) . .
O4 C18 C17 124.6(6) . .
O4 C18 C19 116.1(6) . .
C17 C18 C19 119.2(6) . .
C20 C19 C18 120.9(7) . .
C20 C19 H19 119.5 . .
C18 C19 H19 119.5 . .
C19 C20 C26 122.5(7) . .
C19 C20 H20 118.7 . .
C26 C20 H20 118.7 . .
C22 C21 C26 121.3(8) . .
C22 C21 H21 119.4 . .
C26 C21 H21 119.4 . .
C21 C22 C23 119.2(7) . .
C21 C22 H22 120.4 . .
C23 C22 H22 120.4 . .
C24 C23 C22 121.3(7) . .
C24 C23 H23 119.3 . .
C22 C23 H23 119.3 . .
C23 C24 C25 121.1(7) . .
C23 C24 H24 119.4 . .
C25 C24 H24 119.4 . .
C26 C25 C24 116.7(7) . .
C26 C25 C17 119.9(6) . .
C24 C25 C17 123.4(6) . .
C21 C26 C20 121.3(7) . .
C21 C26 C25 120.3(7) . .
C20 C26 C25 118.4(7) . .
N2 C27 C17 126.9(6) . .
N2 C27 H27 116.6 . .
C17 C27 H27 116.6 . .
N2 C28 C29 108.8(5) . .
N2 C28 C30 109.0(6) . .
C29 C28 C30 109.5(6) . .
N2 C28 H28 109.9 . .
C29 C28 H28 109.9 . .
C30 C28 H28 109.9 . .
O6 C29 O5 124.1(7) . .
O6 C29 C28 118.9(7) . .
O5 C29 C28 117.0(6) . .
C31 C30 C28 116.0(9) . .
C31 C30 C32 110.2(9) . .
C28 C30 C32 109.5(8) . .
C31 C30 H30 106.9 . .
C28 C30 H30 106.9 . .
C32 C30 H30 106.9 . .
C30 C31 H31A 109.5 . .
C30 C31 H31B 109.5 . .
H31A C31 H31B 109.5 . .
C30 C31 H31C 109.5 . .
H31A C31 H31C 109.5 . .
H31B C31 H31C 109.5 . .
C30 C32 H32A 109.5 . .
C30 C32 H32B 109.5 . .
H32A C32 H32B 109.5 . .
C30 C32 H32C 109.5 . .
H32A C32 H32C 109.5 . .
H32B C32 H32C 109.5 . .
O7 C33 H33A 109.5 . .
O7 C33 H33B 109.5 . .
H33A C33 H33B 109.5 . .
O7 C33 H33C 109.5 . .
H33A C33 H33C 109.5 . .
H33B C33 H33C 109.5 . .
C33 O7 H7A 109.5 . .

loop_
_geom_bond_atom_site_label_1
_geom_bond_atom_site_label_2
_geom_bond_distance
_geom_bond_site_symmetry_2
Sn1 O1 2.016(5) .
Sn1 O4 2.018(5) .
Sn1 O2 2.068(5) .
Sn1 O5 2.078(5) .
Sn1 N1 2.115(5) .
Sn1 N2 2.126(5) .
O1 C2 1.325(8) .
O2 C13 1.318(8) .
O3 C13 1.215(8) .
N1 C11 1.301(8) .
N1 C12 1.481(8) .
C1 C2 1.405(10) .
C1 C11 1.425(9) .
C1 C9 1.449(10) .
C2 C3 1.434(9) .
C3 C4 1.345(11) .
C3 H3 0.9500 .
C4 C10 1.411(11) .
C4 H4 0.9500 .
C5 C6 1.367(12) .
C5 C10 1.406(11) .
C5 H5 0.9500 .
C6 C7 1.408(11) .
C6 H6 0.9500 .
C7 C8 1.368(10) .
C7 H7 0.9500 .
C8 C9 1.417(10) .
C8 H8 0.9500 .
C9 C10 1.438(9) .
C11 H11 0.9500 .
C12 C13 1.527(9) .
C12 C14 1.558(9) .
C12 H12 1.0000 .
C14 C16 1.519(10) .
C14 C15 1.524(11) .
C14 H14 1.0000 .
C15 H15A 0.9800 .
C15 H15B 0.9800 .
C15 H15C 0.9800 .
C16 H16A 0.9800 .
C16 H16B 0.9800 .
C16 H16C 0.9800 .
O4 C18 1.305(8) .
O5 C29 1.299(9) .
O6 C29 1.231(9) .
N2 C27 1.292(9) .
N2 C28 1.466(8) .
C17 C18 1.427(9) .
C17 C27 1.432(9) .
C17 C25 1.449(10) .
C18 C19 1.428(10) .
C19 C20 1.353(11) .
C19 H19 0.9500 .
C20 C26 1.422(11) .
C20 H20 0.9500 .
C21 C22 1.364(12) .
C21 C26 1.411(11) .
C21 H21 0.9500 .
C22 C23 1.401(12) .
C22 H22 0.9500 .
C23 C24 1.372(10) .
C23 H23 0.9500 .
C24 C25 1.428(9) .
C24 H24 0.9500 .
C25 C26 1.424(10) .
C27 H27 0.9500 .
C28 C29 1.524(9) .
C28 C30 1.547(11) .
C28 H28 1.0000 .
C30 C31 1.437(14) .
C30 C32 1.550(12) .
C30 H30 1.0000 .
C31 H31A 0.9800 .
C31 H31B 0.9800 .
C31 H31C 0.9800 .
C32 H32A 0.9800 .
C32 H32B 0.9800 .
C32 H32C 0.9800 .
C33 O7 1.396(12) .
C33 H33A 0.9800 .
C33 H33B 0.9800 .
C33 H33C 0.9800 .
O7 H7A 0.8400 .

loop_
_geom_hbond_atom_site_label_D
_geom_hbond_atom_site_label_H
_geom_hbond_atom_site_label_A
_geom_hbond_distance_DH
_geom_hbond_distance_HA
_geom_hbond_distance_DA
_geom_hbond_angle_DHA
_geom_hbond_site_symmetry_A
C27 H27 O7 0.95 2.54 3.484(9) 169.8 1_556
O7 H7A O6 0.84 1.96 2.792(9) 168.5 2_556

loop_
_geom_torsion_atom_site_label_1
_geom_torsion_atom_site_label_2
_geom_torsion_atom_site_label_3
_geom_torsion_atom_site_label_4
_geom_torsion
_geom_torsion_site_symmetry_1
_geom_torsion_site_symmetry_2
_geom_torsion_site_symmetry_3
_geom_torsion_site_symmetry_4
Sn1 O1 C2 C1 15.9(10) . . . .
Sn1 O1 C2 C3 -165.5(5) . . . .
C11 C1 C2 O1 6.1(10) . . . .
C9 C1 C2 O1 -176.0(6) . . . .
C11 C1 C2 C3 -172.4(6) . . . .
C9 C1 C2 C3 5.4(10) . . . .
O1 C2 C3 C4 178.0(7) . . . .
C1 C2 C3 C4 -3.3(11) . . . .
C2 C3 C4 C10 -0.4(11) . . . .
C10 C5 C6 C7 -1.2(11) . . . .
C5 C6 C7 C8 1.6(11) . . . .
C6 C7 C8 C9 -0.7(11) . . . .
C7 C8 C9 C10 -0.5(10) . . . .
C7 C8 C9 C1 -177.8(7) . . . .
C2 C1 C9 C8 173.2(6) . . . .
C11 C1 C9 C8 -8.8(10) . . . .
C2 C1 C9 C10 -4.0(9) . . . .
C11 C1 C9 C10 173.9(6) . . . .
C6 C5 C10 C4 177.8(7) . . . .
C6 C5 C10 C9 0.0(11) . . . .
C3 C4 C10 C5 -176.0(7) . . . .
C3 C4 C10 C9 1.8(11) . . . .
C8 C9 C10 C5 0.8(10) . . . .
C1 C9 C10 C5 178.3(6) . . . .
C8 C9 C10 C4 -177.1(6) . . . .
C1 C9 C10 C4 0.4(10) . . . .
C12 N1 C11 C1 -179.9(6) . . . .
Sn1 N1 C11 C1 -18.5(9) . . . .
C2 C1 C11 N1 -3.7(11) . . . .
C9 C1 C11 N1 178.5(6) . . . .
C11 N1 C12 C13 151.0(6) . . . .
Sn1 N1 C12 C13 -11.8(6) . . . .
C11 N1 C12 C14 -86.8(7) . . . .
Sn1 N1 C12 C14 110.4(5) . . . .
Sn1 O2 C13 O3 176.2(5) . . . .
Sn1 O2 C13 C12 -4.4(8) . . . .
N1 C12 C13 O3 -169.9(6) . . . .
C14 C12 C13 O3 64.9(8) . . . .
N1 C12 C13 O2 10.6(8) . . . .
C14 C12 C13 O2 -114.5(6) . . . .
N1 C12 C14 C16 59.9(8) . . . .
C13 C12 C14 C16 -177.6(6) . . . .
N1 C12 C14 C15 -66.9(8) . . . .
C13 C12 C14 C15 55.6(8) . . . .
Sn1 O4 C18 C17 23.8(9) . . . .
Sn1 O4 C18 C19 -158.8(5) . . . .
C27 C17 C18 O4 1.3(10) . . . .
C25 C17 C18 O4 -179.7(6) . . . .
C27 C17 C18 C19 -176.0(6) . . . .
C25 C17 C18 C19 3.0(10) . . . .
O4 C18 C19 C20 -179.7(7) . . . .
C17 C18 C19 C20 -2.1(11) . . . .
C18 C19 C20 C26 0.0(13) . . . .
C26 C21 C22 C23 1.2(12) . . . .
C21 C22 C23 C24 -1.1(12) . . . .
C22 C23 C24 C25 -0.3(11) . . . .
C23 C24 C25 C26 1.6(10) . . . .
C23 C24 C25 C17 -177.8(7) . . . .
C18 C17 C25 C26 -1.8(10) . . . .
C27 C17 C25 C26 177.3(6) . . . .
C18 C17 C25 C24 177.6(6) . . . .
C27 C17 C25 C24 -3.3(10) . . . .
C22 C21 C26 C20 178.3(8) . . . .
C22 C21 C26 C25 0.1(12) . . . .
C19 C20 C26 C21 -177.0(8) . . . .
C19 C20 C26 C25 1.2(12) . . . .
C24 C25 C26 C21 -1.5(10) . . . .
C17 C25 C26 C21 178.0(7) . . . .
C24 C25 C26 C20 -179.7(7) . . . .
C17 C25 C26 C20 -0.3(10) . . . .
C28 N2 C27 C17 177.5(6) . . . .
Sn1 N2 C27 C17 -15.5(9) . . . .
C18 C17 C27 N2 -4.6(11) . . . .
C25 C17 C27 N2 176.4(6) . . . .
C27 N2 C28 C29 146.2(6) . . . .
Sn1 N2 C28 C29 -22.1(7) . . . .
C27 N2 C28 C30 -94.5(8) . . . .
Sn1 N2 C28 C30 97.2(6) . . . .
Sn1 O5 C29 O6 167.3(6) . . . .
Sn1 O5 C29 C28 -14.4(8) . . . .
N2 C28 C29 O6 -157.6(7) . . . .
C30 C28 C29 O6 83.4(9) . . . .
N2 C28 C29 O5 24.1(9) . . . .
C30 C28 C29 O5 -94.9(8) . . . .
N2 C28 C30 C31 -168.4(10) . . . .
C29 C28 C30 C31 -49.5(12) . . . .
N2 C28 C30 C32 66.1(10) . . . .
C29 C28 C30 C32 -175.0(7) . . . .
